data_2109065
loop_
_publ_author_name
'Ragusa, Arianna C.'
'Peloquin, Andrew J.'
'Shahani, Marjan M.'
'Dowling, Keri N.'
'Golen, James A.'
'McMillen, Colin D.'
'Rabinovich, Daniel'
'Pennington, William T.'

_publ_section_title
;
 Heterocyclic 1,3-diazepine-based thiones and selones as versatile
 halogen-bond acceptors
;
_journal_coeditor_code RM5061
_journal_issue 5
_journal_name_full 'Acta Crystallographica Section B'
_journal_page_first
;
;
_journal_paper_doi 10.1107/S2052520622008150
_journal_volume 78
_journal_year 2022
_chemical_formula_moiety 'C6 F3 I3, C23 H30 N2 Se'
_chemical_formula_sum 'C29 H30 F3 I3 N2 Se'
_chemical_formula_weight 923.21
_space_group_crystal_system monoclinic
_space_group_IT_number 14
_space_group_name_Hall '-P 2yn'
_space_group_name_H-M_alt 'P 1 21/n 1'
_atom_sites_solution_hydrogens geom
_atom_sites_solution_primary dual
_atom_sites_solution_secondary difmap
_audit_creation_date 2021-06-24
_audit_creation_method
;
Olex2 1.3
(compiled 2020.11.12 svn.r5f609507 for OlexSys, GUI svn.r6272)
;
_cell_angle_alpha 90
_cell_angle_beta 92.632(3)
_cell_angle_gamma 90
_cell_formula_units_Z 4
_cell_length_a 8.0412(6)
_cell_length_b 30.070(2)
_cell_length_c 12.4774(10)
_cell_measurement_reflns_used 9992
_cell_measurement_temperature 100.0
_cell_measurement_theta_max 28.29
_cell_measurement_theta_min 2.62
_cell_volume 3013.8(4)
_computing_cell_refinement 'SAINT V8.38A (Bruker AXS Inc., 2017)'
_computing_data_collection 'APEX3 v2017.3-0 (Bruker AXS Inc., 2017)'
_computing_data_reduction 'SAINT V8.38A (Bruker AXS Inc., 2017)'
_computing_molecular_graphics 'Mercury (Macrae <i>et al.</i>, 2008)'
_computing_publication_material 'Olex2 1.5 (Dolomanov <i>et al.</i>, 2009)'
_computing_structure_refinement 'SHELXL 2018/3 (Sheldrick, 2015<i>b</i>)'
_computing_structure_solution 'SHELXT 2018/2 (Sheldrick, 2015<i>a</i>)'
_diffrn_ambient_temperature 100.0
_diffrn_measured_fraction_theta_full 0.999
_diffrn_measured_fraction_theta_max 0.999
_diffrn_measurement_device_type 'Bruker D8 Venture Photon 2'
_diffrn_measurement_method '\f and \w scans'
_diffrn_radiation_type MoK\a
_diffrn_radiation_wavelength 0.71073
_diffrn_reflns_av_R_equivalents 0.0580
_diffrn_reflns_av_unetI/netI 0.0355
_diffrn_reflns_Laue_measured_fraction_full 0.999
_diffrn_reflns_Laue_measured_fraction_max 0.999
_diffrn_reflns_limit_h_max 10
_diffrn_reflns_limit_h_min -10
_diffrn_reflns_limit_k_max 39
_diffrn_reflns_limit_k_min -39
_diffrn_reflns_limit_l_max 16
_diffrn_reflns_limit_l_min -16
_diffrn_reflns_number 42494
_diffrn_reflns_point_group_measured_fraction_full 0.999
_diffrn_reflns_point_group_measured_fraction_max 0.999
_diffrn_reflns_theta_full 25.242
_diffrn_reflns_theta_max 27.496
_diffrn_reflns_theta_min 2.122
_diffrn_source 'Incoatec I\mS'
_diffrn_source_current 1.0
_diffrn_source_power 0.05
_diffrn_source_voltage 50.0
_diffrn_standards_number 0
_exptl_absorpt_coefficient_mu 4.359
_exptl_absorpt_correction_T_max 0.7457
_exptl_absorpt_correction_T_min 0.6169
_exptl_absorpt_correction_type multi-scan
_exptl_absorpt_process_details 'SADABS v2016/2 (Bruker AXS Inc., 2017)'
_exptl_crystal_colour yellow
_exptl_crystal_colour_primary yellow
_exptl_crystal_density_diffrn 2.035
_exptl_crystal_density_meas ?
_exptl_crystal_density_method 'not measured'
_exptl_crystal_description needle
_exptl_crystal_F_000 1752
_exptl_crystal_size_max 0.186
_exptl_crystal_size_mid 0.06
_exptl_crystal_size_min 0.051
_exptl_transmission_factor_max 'not measured'
_exptl_transmission_factor_min 'not measured'
_refine_diff_density_max 0.778
_refine_diff_density_min -0.754
_refine_diff_density_rms 0.149
_refine_ls_extinction_method none
_refine_ls_goodness_of_fit_ref 1.173
_refine_ls_hydrogen_treatment constr
_refine_ls_matrix_type full
_refine_ls_number_parameters 349
_refine_ls_number_reflns 6919
_refine_ls_number_restraints 0
_refine_ls_restrained_S_all 1.173
_refine_ls_R_factor_all 0.0457
_refine_ls_R_factor_gt 0.0306
_refine_ls_shift/su_max 0.003
_refine_ls_shift/su_mean 0.000
_refine_ls_structure_factor_coef Fsqd
_refine_ls_weighting_details 'w=1/[\s^2^(Fo^2^)+(0.0047P)^2^+7.9038P] where P=(Fo^2^+2Fc^2^)/3'
_refine_ls_weighting_scheme calc
_refine_ls_wR_factor_gt 0.0548
_refine_ls_wR_factor_ref 0.0635
_reflns_Friedel_coverage 0.000
_reflns_number_gt 5611
_reflns_number_total 6919
_reflns_threshold_expression 'I > 2\s(I)'
_cod_data_source_file rm5061sup1.cif
_cod_data_source_block SDiazMesSe_135F3I3B
_cod_depositor_comments
;
The following automatic conversions were performed:

data item '_exptl_crystal_density_meas' value 'not measured' was
changed to '?' -- the value is perceived as not measured.

Automatic conversion script
Id: cif_fix_values 7556 2019-12-06 15:28:31Z antanas 
;
_cod_database_code 2109065
_shelx_shelxl_version_number 2016/6
_shelx_space_group_comment
;
The symmetry employed for this shelxl refinement is uniquely defined
by the following loop, which should always be used as a source of
symmetry information in preference to the above space-group names.
They are only intended as comments.
;
_shelx_estimated_absorpt_t_max 0.808
_shelx_estimated_absorpt_t_min 0.498
_olex2_refinement_description
;
1. Fixed Uiso
 At 1.2 times of:
  All C(H) groups, All C(H,H) groups
 At 1.5 times of:
  All C(H,H,H) groups
2.a Secondary CH2 refined with riding coordinates:
 C2(H2A,H2B), C3(H3A,H3B), C4(H4A,H4B), C5(H5A,H5B)
2.b Aromatic/amide H refined with riding coordinates:
 C8(H8), C10(H10), C17(H17), C19(H19)
2.c Idealised Me refined as rotating group:
 C12(H12A,H12B,H12C), C13(H13A,H13B,H13C), C14(H14A,H14B,H14C), C21(H21A,H21B,
 H21C), C22(H22A,H22B,H22C), C23(H23A,H23B,H23C)
;
_olex2_submission_special_instructions 'No special instructions were received'

loop_
_space_group_symop_operation_xyz
'x, y, z'
'-x+1/2, y+1/2, -z+1/2'
'-x, -y, -z'
'x-1/2, -y-1/2, z-1/2'

loop_
_atom_site_label
_atom_site_type_symbol
_atom_site_fract_x
_atom_site_fract_y
_atom_site_fract_z
_atom_site_U_iso_or_equiv
_atom_site_adp_type
_atom_site_occupancy
_atom_site_site_symmetry_order
_atom_site_calc_flag
_atom_site_refinement_flags_posn
_atom_site_refinement_flags_adp
_atom_site_refinement_flags_occupancy
_atom_site_disorder_assembly
_atom_site_disorder_group
I1 I -0.17755(3) 0.62711(2) 0.48791(2) 0.02317(7) Uani 1 1 d . . . . .
I2 I -0.18766(3) 0.62277(2) 0.00323(2) 0.02355(7) Uani 1 1 d . . . . .
I3 I 0.14307(4) 0.47426(2) 0.25977(2) 0.02466(7) Uani 1 1 d . . . . .
Se1 Se 0.65449(5) 0.64381(2) 0.74419(3) 0.01385(8) Uani 1 1 d . . . . .
F1 F -0.2079(3) 0.65835(8) 0.24335(19) 0.0232(5) Uani 1 1 d . . . . .
F2 F 0.0183(3) 0.53625(8) 0.06653(19) 0.0269(6) Uani 1 1 d . . . . .
F3 F 0.0163(3) 0.53832(8) 0.44236(19) 0.0247(5) Uani 1 1 d . . . . .
N1 N 0.3959(4) 0.70475(10) 0.7039(2) 0.0136(6) Uani 1 1 d . . . . .
N2 N 0.3068(4) 0.63260(10) 0.7396(3) 0.0125(6) Uani 1 1 d . . . . .
C1 C 0.4316(4) 0.66193(12) 0.7290(3) 0.0124(7) Uani 1 1 d . . . . .
C2 C 0.2349(5) 0.71781(13) 0.6505(3) 0.0160(8) Uani 1 1 d . . . . .
H2A H 0.197805 0.694039 0.599925 0.019 Uiso 1 1 calc R U . . .
H2B H 0.251043 0.745239 0.608308 0.019 Uiso 1 1 calc R U . . .
C3 C 0.1008(5) 0.72586(13) 0.7294(3) 0.0182(8) Uani 1 1 d . . . . .
H3A H -0.007616 0.730133 0.689846 0.022 Uiso 1 1 calc R U . . .
H3B H 0.126610 0.753274 0.770795 0.022 Uiso 1 1 calc R U . . .
C4 C 0.0892(5) 0.68660(12) 0.8060(3) 0.0151(8) Uani 1 1 d . . . . .
H4A H -0.024349 0.685548 0.833436 0.018 Uiso 1 1 calc R U . . .
H4B H 0.168540 0.691203 0.867998 0.018 Uiso 1 1 calc R U . . .
C5 C 0.1268(5) 0.64218(12) 0.7533(3) 0.0146(8) Uani 1 1 d . . . . .
H5A H 0.080150 0.618098 0.796895 0.017 Uiso 1 1 calc R U . . .
H5B H 0.068272 0.641324 0.681758 0.017 Uiso 1 1 calc R U . . .
C6 C 0.5214(5) 0.73908(12) 0.7124(3) 0.0143(8) Uani 1 1 d . . . . .
C7 C 0.5645(5) 0.75722(12) 0.8131(3) 0.0151(8) Uani 1 1 d . . . . .
C8 C 0.6746(5) 0.79303(12) 0.8168(3) 0.0176(8) Uani 1 1 d . . . . .
H8 H 0.705616 0.805960 0.884283 0.021 Uiso 1 1 calc R U . . .
C9 C 0.7403(5) 0.81034(13) 0.7246(4) 0.0206(9) Uani 1 1 d . . . . .
C10 C 0.6965(5) 0.79098(12) 0.6267(3) 0.0179(8) Uani 1 1 d . . . . .
H10 H 0.742031 0.802528 0.563502 0.021 Uiso 1 1 calc R U . . .
C11 C 0.5875(5) 0.75507(12) 0.6183(3) 0.0153(8) Uani 1 1 d . . . . .
C12 C 0.4987(5) 0.73935(14) 0.9148(3) 0.0201(9) Uani 1 1 d . . . . .
H12A H 0.568919 0.714632 0.940916 0.030 Uiso 1 1 calc R U . . .
H12B H 0.384419 0.728776 0.901102 0.030 Uiso 1 1 calc R U . . .
H12C H 0.499703 0.762942 0.969032 0.030 Uiso 1 1 calc R U . . .
C13 C 0.8559(6) 0.84997(14) 0.7310(4) 0.0298(11) Uani 1 1 d . . . . .
H13A H 0.790230 0.877432 0.727201 0.045 Uiso 1 1 calc R U . . .
H13B H 0.930306 0.849051 0.671014 0.045 Uiso 1 1 calc R U . . .
H13C H 0.922027 0.849130 0.798917 0.045 Uiso 1 1 calc R U . . .
C14 C 0.5433(5) 0.73405(13) 0.5112(3) 0.0208(9) Uani 1 1 d . . . . .
H14A H 0.451134 0.750494 0.475607 0.031 Uiso 1 1 calc R U . . .
H14B H 0.509619 0.703098 0.521900 0.031 Uiso 1 1 calc R U . . .
H14C H 0.640201 0.734874 0.466443 0.031 Uiso 1 1 calc R U . . .
C15 C 0.3425(5) 0.58531(12) 0.7413(3) 0.0134(7) Uani 1 1 d . . . . .
C16 C 0.3532(5) 0.56334(13) 0.6434(3) 0.0171(8) Uani 1 1 d . . . . .
C17 C 0.3866(5) 0.51761(13) 0.6470(4) 0.0222(9) Uani 1 1 d . . . . .
H17 H 0.395225 0.501658 0.581763 0.027 Uiso 1 1 calc R U . . .
C18 C 0.4075(5) 0.49511(13) 0.7440(4) 0.0217(9) Uani 1 1 d . . . . .
C19 C 0.3883(5) 0.51818(13) 0.8385(3) 0.0204(9) Uani 1 1 d . . . . .
H19 H 0.398288 0.502562 0.904642 0.024 Uiso 1 1 calc R U . . .
C20 C 0.3548(5) 0.56360(13) 0.8397(3) 0.0170(8) Uani 1 1 d . . . . .
C21 C 0.3376(5) 0.58789(14) 0.5385(3) 0.0225(9) Uani 1 1 d . . . . .
H21A H 0.232075 0.604262 0.534095 0.034 Uiso 1 1 calc R U . . .
H21B H 0.340030 0.566596 0.479150 0.034 Uiso 1 1 calc R U . . .
H21C H 0.430340 0.608833 0.533870 0.034 Uiso 1 1 calc R U . . .
C22 C 0.4657(5) 0.44759(13) 0.7456(4) 0.0296(11) Uani 1 1 d . . . . .
H22A H 0.587391 0.446794 0.754502 0.044 Uiso 1 1 calc R U . . .
H22B H 0.430578 0.433098 0.677963 0.044 Uiso 1 1 calc R U . . .
H22C H 0.417082 0.431895 0.805495 0.044 Uiso 1 1 calc R U . . .
C23 C 0.3383(5) 0.58822(14) 0.9444(3) 0.0217(9) Uani 1 1 d . . . . .
H23A H 0.405978 0.615319 0.944197 0.033 Uiso 1 1 calc R U . . .
H23B H 0.376850 0.569122 1.004191 0.033 Uiso 1 1 calc R U . . .
H23C H 0.221403 0.596153 0.952777 0.033 Uiso 1 1 calc R U . . .
C24 C -0.0919(5) 0.59979(14) 0.3464(3) 0.0193(8) Uani 1 1 d . . . . .
C25 C -0.1281(5) 0.61885(13) 0.2468(3) 0.0185(8) Uani 1 1 d . . . . .
C26 C -0.0944(5) 0.59839(13) 0.1521(3) 0.0187(8) Uani 1 1 d . . . . .
C27 C -0.0156(5) 0.55722(14) 0.1581(3) 0.0199(8) Uani 1 1 d . . . . .
C28 C 0.0259(5) 0.53636(13) 0.2544(3) 0.0188(8) Uani 1 1 d . . . . .
C29 C -0.0152(5) 0.55843(13) 0.3471(3) 0.0193(8) Uani 1 1 d . . . . .

loop_
_atom_site_aniso_label
_atom_site_aniso_U_11
_atom_site_aniso_U_22
_atom_site_aniso_U_33
_atom_site_aniso_U_23
_atom_site_aniso_U_13
_atom_site_aniso_U_12
I1 0.02103(14) 0.03125(15) 0.01689(14) -0.00307(11) -0.00276(10) 0.00181(12)
I2 0.02080(14) 0.03341(15) 0.01665(14) 0.00603(11) 0.00304(10) 0.00223(12)
I3 0.02288(14) 0.01824(13) 0.03268(16) 0.00129(11) -0.00046(12) -0.00378(11)
Se1 0.01091(18) 0.01608(18) 0.01451(19) 0.00126(15) -0.00011(14) -0.00019(14)
F1 0.0215(13) 0.0249(12) 0.0230(13) 0.0021(10) -0.0016(10) 0.0050(10)
F2 0.0327(14) 0.0293(14) 0.0192(13) -0.0018(10) 0.0055(11) 0.0007(11)
F3 0.0280(14) 0.0269(13) 0.0191(13) 0.0072(10) -0.0008(10) -0.0025(11)
N1 0.0121(16) 0.0146(15) 0.0140(16) 0.0033(12) 0.0008(12) -0.0019(12)
N2 0.0098(15) 0.0114(15) 0.0162(16) -0.0023(12) 0.0007(12) 0.0010(12)
C1 0.0119(18) 0.0175(18) 0.0074(17) -0.0017(14) -0.0025(14) -0.0027(15)
C2 0.0121(19) 0.0185(19) 0.017(2) 0.0032(16) -0.0029(15) 0.0000(15)
C3 0.0132(19) 0.0198(19) 0.022(2) 0.0016(16) -0.0001(16) 0.0049(16)
C4 0.0129(19) 0.0166(18) 0.016(2) -0.0019(15) 0.0023(15) 0.0002(15)
C5 0.0117(18) 0.0171(18) 0.0150(19) 0.0001(15) 0.0015(15) -0.0005(15)
C6 0.0139(19) 0.0105(17) 0.018(2) 0.0021(15) -0.0011(15) 0.0006(14)
C7 0.0118(18) 0.0155(18) 0.018(2) -0.0002(15) -0.0001(15) 0.0010(15)
C8 0.018(2) 0.0151(18) 0.019(2) -0.0042(16) -0.0044(16) 0.0018(16)
C9 0.016(2) 0.0130(18) 0.033(2) 0.0001(17) -0.0045(17) 0.0008(16)
C10 0.019(2) 0.0137(18) 0.021(2) 0.0065(16) 0.0038(16) -0.0021(16)
C11 0.0157(19) 0.0141(18) 0.016(2) 0.0022(15) 0.0009(15) 0.0025(15)
C12 0.022(2) 0.026(2) 0.0120(19) -0.0019(16) -0.0006(16) -0.0037(17)
C13 0.030(3) 0.022(2) 0.037(3) -0.001(2) -0.002(2) -0.0129(19)
C14 0.022(2) 0.022(2) 0.019(2) -0.0005(16) 0.0032(17) -0.0069(17)
C15 0.0108(18) 0.0122(17) 0.0173(19) 0.0013(15) 0.0024(14) -0.0018(14)
C16 0.0099(18) 0.020(2) 0.021(2) -0.0039(16) 0.0037(15) -0.0012(15)
C17 0.016(2) 0.019(2) 0.032(2) -0.0092(18) 0.0021(17) -0.0027(16)
C18 0.0097(19) 0.0121(18) 0.043(3) -0.0006(18) 0.0020(17) -0.0026(15)
C19 0.015(2) 0.020(2) 0.026(2) 0.0080(17) -0.0013(16) -0.0008(16)
C20 0.0116(19) 0.0170(19) 0.023(2) 0.0017(16) 0.0031(15) -0.0015(15)
C21 0.022(2) 0.027(2) 0.019(2) -0.0012(17) 0.0010(17) -0.0026(18)
C22 0.017(2) 0.016(2) 0.056(3) 0.005(2) 0.002(2) -0.0016(17)
C23 0.022(2) 0.027(2) 0.016(2) 0.0022(17) 0.0008(16) -0.0011(18)
C24 0.016(2) 0.026(2) 0.016(2) -0.0057(16) -0.0016(16) -0.0047(16)
C25 0.0111(18) 0.022(2) 0.022(2) 0.0001(17) 0.0014(15) -0.0007(16)
C26 0.016(2) 0.024(2) 0.016(2) 0.0038(16) 0.0004(16) -0.0027(16)
C27 0.016(2) 0.025(2) 0.019(2) -0.0015(17) 0.0038(16) -0.0030(17)
C28 0.019(2) 0.0172(19) 0.020(2) 0.0018(16) -0.0013(16) -0.0043(16)
C29 0.016(2) 0.022(2) 0.020(2) 0.0048(16) -0.0024(16) -0.0062(16)

loop_
_atom_type_symbol
_atom_type_description
_atom_type_scat_dispersion_real
_atom_type_scat_dispersion_imag
_atom_type_scat_source
C C 0.0033 0.0016 'International Tables Vol C Tables 4.2.6.8 and 6.1.1.4'
H H 0.0000 0.0000 'International Tables Vol C Tables 4.2.6.8 and 6.1.1.4'
F F 0.0171 0.0103 'International Tables Vol C Tables 4.2.6.8 and 6.1.1.4'
I I -0.4742 1.8119 'International Tables Vol C Tables 4.2.6.8 and 6.1.1.4'
N N 0.0061 0.0033 'International Tables Vol C Tables 4.2.6.8 and 6.1.1.4'
Se Se -0.0929 2.2259 'International Tables Vol C Tables 4.2.6.8 and 6.1.1.4'

loop_
_geom_angle_atom_site_label_1
_geom_angle_atom_site_label_2
_geom_angle_atom_site_label_3
_geom_angle
_geom_angle_site_symmetry_1
_geom_angle_site_symmetry_3
_geom_angle_publ_flag
C1 N1 C2 121.9(3) . . ?
C1 N1 C6 121.5(3) . . ?
C6 N1 C2 115.9(3) . . ?
C1 N2 C5 128.0(3) . . ?
C1 N2 C15 119.7(3) . . ?
C15 N2 C5 112.3(3) . . ?
N1 C1 Se1 119.5(3) . . ?
N2 C1 Se1 120.9(3) . . ?
N2 C1 N1 119.6(3) . . ?
N1 C2 H2A 109.1 . . ?
N1 C2 H2B 109.1 . . ?
N1 C2 C3 112.6(3) . . ?
H2A C2 H2B 107.8 . . ?
C3 C2 H2A 109.1 . . ?
C3 C2 H2B 109.1 . . ?
C2 C3 H3A 109.5 . . ?
C2 C3 H3B 109.5 . . ?
C2 C3 C4 110.5(3) . . ?
H3A C3 H3B 108.1 . . ?
C4 C3 H3A 109.5 . . ?
C4 C3 H3B 109.5 . . ?
C3 C4 H4A 109.0 . . ?
C3 C4 H4B 109.0 . . ?
C3 C4 C5 112.9(3) . . ?
H4A C4 H4B 107.8 . . ?
C5 C4 H4A 109.0 . . ?
C5 C4 H4B 109.0 . . ?
N2 C5 C4 115.5(3) . . ?
N2 C5 H5A 108.4 . . ?
N2 C5 H5B 108.4 . . ?
C4 C5 H5A 108.4 . . ?
C4 C5 H5B 108.4 . . ?
H5A C5 H5B 107.5 . . ?
C7 C6 N1 119.2(3) . . ?
C11 C6 N1 118.4(3) . . ?
C11 C6 C7 122.2(3) . . ?
C6 C7 C12 122.6(3) . . ?
C8 C7 C6 117.6(4) . . ?
C8 C7 C12 119.8(4) . . ?
C7 C8 H8 119.1 . . ?
C9 C8 C7 121.8(4) . . ?
C9 C8 H8 119.1 . . ?
C8 C9 C13 120.5(4) . . ?
C10 C9 C8 118.9(4) . . ?
C10 C9 C13 120.6(4) . . ?
C9 C10 H10 119.1 . . ?
C9 C10 C11 121.8(4) . . ?
C11 C10 H10 119.1 . . ?
C6 C11 C14 121.2(3) . . ?
C10 C11 C6 117.8(4) . . ?
C10 C11 C14 121.0(4) . . ?
C7 C12 H12A 109.5 . . ?
C7 C12 H12B 109.5 . . ?
C7 C12 H12C 109.5 . . ?
H12A C12 H12B 109.5 . . ?
H12A C12 H12C 109.5 . . ?
H12B C12 H12C 109.5 . . ?
C9 C13 H13A 109.5 . . ?
C9 C13 H13B 109.5 . . ?
C9 C13 H13C 109.5 . . ?
H13A C13 H13B 109.5 . . ?
H13A C13 H13C 109.5 . . ?
H13B C13 H13C 109.5 . . ?
C11 C14 H14A 109.5 . . ?
C11 C14 H14B 109.5 . . ?
C11 C14 H14C 109.5 . . ?
H14A C14 H14B 109.5 . . ?
H14A C14 H14C 109.5 . . ?
H14B C14 H14C 109.5 . . ?
C16 C15 N2 118.2(3) . . ?
C20 C15 N2 118.6(3) . . ?
C20 C15 C16 123.1(4) . . ?
C15 C16 C17 117.2(4) . . ?
C15 C16 C21 121.6(4) . . ?
C17 C16 C21 121.2(4) . . ?
C16 C17 H17 119.3 . . ?
C18 C17 C16 121.4(4) . . ?
C18 C17 H17 119.3 . . ?
C17 C18 C22 120.0(4) . . ?
C19 C18 C17 119.0(4) . . ?
C19 C18 C22 120.8(4) . . ?
C18 C19 H19 119.0 . . ?
C18 C19 C20 122.0(4) . . ?
C20 C19 H19 119.0 . . ?
C15 C20 C19 117.2(4) . . ?
C15 C20 C23 121.8(3) . . ?
C19 C20 C23 120.9(4) . . ?
C16 C21 H21A 109.5 . . ?
C16 C21 H21B 109.5 . . ?
C16 C21 H21C 109.5 . . ?
H21A C21 H21B 109.5 . . ?
H21A C21 H21C 109.5 . . ?
H21B C21 H21C 109.5 . . ?
C18 C22 H22A 109.5 . . ?
C18 C22 H22B 109.5 . . ?
C18 C22 H22C 109.5 . . ?
H22A C22 H22B 109.5 . . ?
H22A C22 H22C 109.5 . . ?
H22B C22 H22C 109.5 . . ?
C20 C23 H23A 109.5 . . ?
C20 C23 H23B 109.5 . . ?
C20 C23 H23C 109.5 . . ?
H23A C23 H23B 109.5 . . ?
H23A C23 H23C 109.5 . . ?
H23B C23 H23C 109.5 . . ?
C25 C24 I1 122.0(3) . . ?
C25 C24 C29 116.8(4) . . ?
C29 C24 I1 120.7(3) . . ?
F1 C25 C24 118.2(4) . . ?
F1 C25 C26 118.7(4) . . ?
C26 C25 C24 123.1(4) . . ?
C25 C26 I2 121.9(3) . . ?
C25 C26 C27 117.4(4) . . ?
C27 C26 I2 120.1(3) . . ?
F2 C27 C26 118.8(4) . . ?
F2 C27 C28 118.4(4) . . ?
C28 C27 C26 122.8(4) . . ?
C27 C28 I3 121.6(3) . . ?
C27 C28 C29 116.8(4) . . ?
C29 C28 I3 121.6(3) . . ?
F3 C29 C24 118.2(4) . . ?
F3 C29 C28 118.6(4) . . ?
C28 C29 C24 123.1(4) . . ?

loop_
_geom_bond_atom_site_label_1
_geom_bond_atom_site_label_2
_geom_bond_distance
_geom_bond_site_symmetry_2
_geom_bond_publ_flag
I1 C24 2.092(4) . ?
I2 C26 2.103(4) . ?
I3 C28 2.091(4) . ?
Se1 C1 1.874(4) . ?
F1 C25 1.350(4) . ?
F2 C27 1.344(5) . ?
F3 C29 1.347(4) . ?
N1 C1 1.353(5) . ?
N1 C2 1.482(5) . ?
N1 C6 1.444(5) . ?
N2 C1 1.348(5) . ?
N2 C5 1.493(5) . ?
N2 C15 1.451(4) . ?
C2 H2A 0.9900 . ?
C2 H2B 0.9900 . ?
C2 C3 1.513(5) . ?
C3 H3A 0.9900 . ?
C3 H3B 0.9900 . ?
C3 C4 1.525(5) . ?
C4 H4A 0.9900 . ?
C4 H4B 0.9900 . ?
C4 C5 1.525(5) . ?
C5 H5A 0.9900 . ?
C5 H5B 0.9900 . ?
C6 C7 1.398(5) . ?
C6 C11 1.396(5) . ?
C7 C8 1.394(5) . ?
C7 C12 1.497(5) . ?
C8 H8 0.9500 . ?
C8 C9 1.389(6) . ?
C9 C10 1.385(6) . ?
C9 C13 1.511(5) . ?
C10 H10 0.9500 . ?
C10 C11 1.392(5) . ?
C11 C14 1.506(5) . ?
C12 H12A 0.9800 . ?
C12 H12B 0.9800 . ?
C12 H12C 0.9800 . ?
C13 H13A 0.9800 . ?
C13 H13B 0.9800 . ?
C13 H13C 0.9800 . ?
C14 H14A 0.9800 . ?
C14 H14B 0.9800 . ?
C14 H14C 0.9800 . ?
C15 C16 1.395(5) . ?
C15 C20 1.390(5) . ?
C16 C17 1.401(5) . ?
C16 C21 1.503(6) . ?
C17 H17 0.9500 . ?
C17 C18 1.389(6) . ?
C18 C19 1.383(6) . ?
C18 C22 1.504(5) . ?
C19 H19 0.9500 . ?
C19 C20 1.392(5) . ?
C20 C23 1.514(6) . ?
C21 H21A 0.9800 . ?
C21 H21B 0.9800 . ?
C21 H21C 0.9800 . ?
C22 H22A 0.9800 . ?
C22 H22B 0.9800 . ?
C22 H22C 0.9800 . ?
C23 H23A 0.9800 . ?
C23 H23B 0.9800 . ?
C23 H23C 0.9800 . ?
C24 C25 1.387(6) . ?
C24 C29 1.388(6) . ?
C25 C26 1.370(6) . ?
C26 C27 1.391(6) . ?
C27 C28 1.382(6) . ?
C28 C29 1.387(6) . ?

loop_
_geom_hbond_atom_site_label_D
_geom_hbond_atom_site_label_H
_geom_hbond_atom_site_label_A
_geom_hbond_distance_DH
_geom_hbond_distance_HA
_geom_hbond_distance_DA
_geom_hbond_angle_DHA
_geom_hbond_site_symmetry_A
C4 H4A I2 0.99 3.17 3.899(4) 131.9 1_556
C4 H4A Se1 0.99 3.04 3.771(4) 131.9 1_455
C5 H5B I1 0.99 3.08 4.051(4) 166.5 .

loop_
_geom_torsion_atom_site_label_1
_geom_torsion_atom_site_label_2
_geom_torsion_atom_site_label_3
_geom_torsion_atom_site_label_4
_geom_torsion
_geom_torsion_site_symmetry_1
_geom_torsion_site_symmetry_2
_geom_torsion_site_symmetry_3
_geom_torsion_site_symmetry_4
_geom_torsion_publ_flag
I1 C24 C25 F1 6.2(5) . . . . ?
I1 C24 C25 C26 -170.3(3) . . . . ?
I1 C24 C29 F3 -6.1(5) . . . . ?
I1 C24 C29 C28 172.0(3) . . . . ?
I2 C26 C27 F2 8.3(5) . . . . ?
I2 C26 C27 C28 -170.0(3) . . . . ?
I3 C28 C29 F3 -2.4(5) . . . . ?
I3 C28 C29 C24 179.5(3) . . . . ?
F1 C25 C26 I2 -7.4(5) . . . . ?
F1 C25 C26 C27 -178.5(3) . . . . ?
F2 C27 C28 I3 1.2(5) . . . . ?
F2 C27 C28 C29 -178.2(3) . . . . ?
N1 C2 C3 C4 -51.0(4) . . . . ?
N1 C6 C7 C8 -174.2(3) . . . . ?
N1 C6 C7 C12 6.5(5) . . . . ?
N1 C6 C11 C10 174.0(3) . . . . ?
N1 C6 C11 C14 -6.3(5) . . . . ?
N2 C15 C16 C17 -179.5(3) . . . . ?
N2 C15 C16 C21 3.2(5) . . . . ?
N2 C15 C20 C19 179.7(3) . . . . ?
N2 C15 C20 C23 -2.3(5) . . . . ?
C1 N1 C2 C3 86.2(4) . . . . ?
C1 N1 C6 C7 -79.6(5) . . . . ?
C1 N1 C6 C11 104.6(4) . . . . ?
C1 N2 C5 C4 -27.2(5) . . . . ?
C1 N2 C15 C16 -83.6(4) . . . . ?
C1 N2 C15 C20 100.1(4) . . . . ?
C2 N1 C1 Se1 155.8(3) . . . . ?
C2 N1 C1 N2 -22.2(5) . . . . ?
C2 N1 C6 C7 109.6(4) . . . . ?
C2 N1 C6 C11 -66.2(4) . . . . ?
C2 C3 C4 C5 -33.6(4) . . . . ?
C3 C4 C5 N2 77.7(4) . . . . ?
C5 N2 C1 Se1 165.9(3) . . . . ?
C5 N2 C1 N1 -16.2(6) . . . . ?
C5 N2 C15 C16 97.8(4) . . . . ?
C5 N2 C15 C20 -78.5(4) . . . . ?
C6 N1 C1 Se1 -14.5(5) . . . . ?
C6 N1 C1 N2 167.6(3) . . . . ?
C6 N1 C2 C3 -103.0(4) . . . . ?
C6 C7 C8 C9 -0.1(6) . . . . ?
C7 C6 C11 C10 -1.6(6) . . . . ?
C7 C6 C11 C14 178.1(4) . . . . ?
C7 C8 C9 C10 -0.9(6) . . . . ?
C7 C8 C9 C13 178.4(4) . . . . ?
C8 C9 C10 C11 0.6(6) . . . . ?
C9 C10 C11 C6 0.6(6) . . . . ?
C9 C10 C11 C14 -179.1(4) . . . . ?
C11 C6 C7 C8 1.4(6) . . . . ?
C11 C6 C7 C12 -177.9(4) . . . . ?
C12 C7 C8 C9 179.2(4) . . . . ?
C13 C9 C10 C11 -178.6(4) . . . . ?
C15 N2 C1 Se1 -12.4(5) . . . . ?
C15 N2 C1 N1 165.5(3) . . . . ?
C15 N2 C5 C4 151.2(3) . . . . ?
C15 C16 C17 C18 0.3(6) . . . . ?
C16 C15 C20 C19 3.5(6) . . . . ?
C16 C15 C20 C23 -178.4(4) . . . . ?
C16 C17 C18 C19 2.5(6) . . . . ?
C16 C17 C18 C22 -171.8(4) . . . . ?
C17 C18 C19 C20 -2.4(6) . . . . ?
C18 C19 C20 C15 -0.5(6) . . . . ?
C18 C19 C20 C23 -178.6(4) . . . . ?
C20 C15 C16 C17 -3.4(6) . . . . ?
C20 C15 C16 C21 179.3(4) . . . . ?
C21 C16 C17 C18 177.5(4) . . . . ?
C22 C18 C19 C20 171.9(4) . . . . ?
C24 C25 C26 I2 169.1(3) . . . . ?
C24 C25 C26 C27 -2.0(6) . . . . ?
C25 C24 C29 F3 -177.7(3) . . . . ?
C25 C24 C29 C28 0.4(6) . . . . ?
C25 C26 C27 F2 179.7(3) . . . . ?
C25 C26 C27 C28 1.3(6) . . . . ?
C26 C27 C28 I3 179.6(3) . . . . ?
C26 C27 C28 C29 0.2(6) . . . . ?
C27 C28 C29 F3 177.0(3) . . . . ?
C27 C28 C29 C24 -1.0(6) . . . . ?
C29 C24 C25 F1 177.7(3) . . . . ?
C29 C24 C25 C26 1.2(6) . . . . ?

_cod_database_fobs_code 2109065
